data_1574259
loop_
_publ_author_name
'Ji, Tingting'
'Yang, Xuesong'
'Chen, Quanliang'
'Zhang, Hongyu'

_publ_section_title
;
 Decimeter-length elastic organic crystals capable of mechanical
 post-processing and optical waveguide modulation at 77 K
;
_journal_issue 18
_journal_name_full 'Chemical Science'
_journal_page_first 8099
_journal_page_last 8107
_journal_paper_doi 10.1039/D4SC07313D
_journal_volume 16
_journal_year 2025
_chemical_formula_moiety 'C12 H10 F3 N3 O2'
_chemical_formula_sum 'C12 H10 F3 N3 O2'
_chemical_formula_weight 285.23
_space_group_crystal_system orthorhombic
_space_group_IT_number 33
_space_group_name_Hall 'P 2c -2n'
_space_group_name_H-M_alt 'P n a 21'
_atom_sites_solution_hydrogens geom
_atom_sites_solution_primary iterative
_audit_creation_date 2024-07-12
_audit_creation_method
;
Olex2 1.5
(compiled 2023.08.24 svn.re1ec1418 for OlexSys, GUI svn.r6817)
;
_audit_update_record
;
2024-08-30 deposited with the CCDC.	2025-03-27 downloaded from the CCDC.
;
_cell_angle_alpha 90
_cell_angle_beta 90
_cell_angle_gamma 90
_cell_formula_units_Z 4
_cell_length_a 13.3841(8)
_cell_length_b 17.8129(10)
_cell_length_c 5.0896(2)
_cell_measurement_reflns_used 9838
_cell_measurement_temperature 100
_cell_measurement_theta_max 29.559
_cell_measurement_theta_min 2.747
_cell_volume 1213.41(11)
_computing_cell_refinement 'SAINT V8.40A (Bruker, 2019)'
_computing_data_reduction 'SAINT V8.40A (Bruker, 2019)'
_computing_molecular_graphics 'Olex2 1.5 (Dolomanov et al., 2009)'
_computing_publication_material 'Olex2 1.5 (Dolomanov et al., 2009)'
_computing_structure_refinement 'SHELXL 2018/3 (Sheldrick, 2015)'
_computing_structure_solution 'olex2.solve 1.5 (Bourhis et al., 2015)'
_diffrn_ambient_temperature 100
_diffrn_measured_fraction_theta_full 0.998
_diffrn_measured_fraction_theta_max 0.998
_diffrn_measurement_device_type 'CCD area detector'
_diffrn_measurement_method 'phi and omega scans'
_diffrn_radiation_monochromator graphite
_diffrn_radiation_type MoK\a
_diffrn_radiation_wavelength 0.71073
_diffrn_reflns_av_R_equivalents 0.0303
_diffrn_reflns_av_unetI/netI 0.0160
_diffrn_reflns_Laue_measured_fraction_full 0.998
_diffrn_reflns_Laue_measured_fraction_max 0.998
_diffrn_reflns_limit_h_max 18
_diffrn_reflns_limit_h_min -18
_diffrn_reflns_limit_k_max 24
_diffrn_reflns_limit_k_min -24
_diffrn_reflns_limit_l_max 6
_diffrn_reflns_limit_l_min -7
_diffrn_reflns_number 31168
_diffrn_reflns_point_group_measured_fraction_full 0.971
_diffrn_reflns_point_group_measured_fraction_max 0.938
_diffrn_reflns_theta_full 25.242
_diffrn_reflns_theta_max 29.608
_diffrn_reflns_theta_min 2.747
_diffrn_source_current 30.0
_diffrn_source_power 1.5
_diffrn_source_voltage 50.0
_exptl_absorpt_coefficient_mu 0.139
_exptl_absorpt_correction_type none
_exptl_crystal_colour 'clear light colourless'
_exptl_crystal_colour_lustre clear
_exptl_crystal_colour_modifier light
_exptl_crystal_colour_primary colourless
_exptl_crystal_density_diffrn 1.561
_exptl_crystal_description block
_exptl_crystal_F_000 584
_exptl_crystal_size_max 0.1
_exptl_crystal_size_mid 0.1
_exptl_crystal_size_min 0.1
_refine_diff_density_max 0.220
_refine_diff_density_min -0.194
_refine_diff_density_rms 0.040
_refine_ls_abs_structure_details
;
 Flack x determined using 1175 quotients [(I+)-(I-)]/[(I+)+(I-)]
 (Parsons, Flack and Wagner, Acta Cryst. B69 (2013) 249-259).
;
_refine_ls_abs_structure_Flack -0.10(16)
_refine_ls_extinction_coef 0.014(3)
_refine_ls_extinction_expression Fc^*^=kFc[1+0.001xFc^2^\l^3^/sin(2\q)]^-1/4^
_refine_ls_extinction_method 'SHELXL-2018/3 (Sheldrick 2018)'
_refine_ls_goodness_of_fit_ref 1.049
_refine_ls_hydrogen_treatment constr
_refine_ls_matrix_type full
_refine_ls_number_parameters 182
_refine_ls_number_reflns 3193
_refine_ls_number_restraints 5
_refine_ls_restrained_S_all 1.076
_refine_ls_R_factor_all 0.0349
_refine_ls_R_factor_gt 0.0310
_refine_ls_shift/su_max 0.001
_refine_ls_shift/su_mean 0.000
_refine_ls_structure_factor_coef Fsqd
_refine_ls_weighting_details 'w=1/[\s^2^(Fo^2^)+(0.0397P)^2^+0.3917P] where P=(Fo^2^+2Fc^2^)/3'
_refine_ls_weighting_scheme calc
_refine_ls_wR_factor_gt 0.0790
_refine_ls_wR_factor_ref 0.0823
_reflns_Friedel_coverage 0.699
_reflns_Friedel_fraction_full 0.937
_reflns_Friedel_fraction_max 0.863
_reflns_number_gt 2981
_reflns_number_total 3193
_reflns_threshold_expression 'I > 2\s(I)'
_cod_data_source_file d4sc07313d6.cif
_cod_data_source_block 1_CCDC1
_cod_depositor_comments 'Adding full bibliography for 1574257--1574260.cif.'
_cod_database_code 1574259
_shelx_shelxl_version_number 2018/3
_shelx_space_group_comment
;
The symmetry employed for this shelxl refinement is uniquely defined
by the following loop, which should always be used as a source of
symmetry information in preference to the above space-group names.
They are only intended as comments.
;
_shelx_estimated_absorpt_t_max 0.986
_shelx_estimated_absorpt_t_min 0.986
_olex2_refinement_description
;
1. Fixed Uiso
 At 1.2 times of:
  All C(H,H) groups, All C(H,H,H,H) groups, All N(H) groups
 At 1.5 times of:
  All O(H) groups
2. Restrained distances
 O1-C10 \\sim O4A-C10
 with sigma of 0.02
 O1-C11 \\sim O4A-C6A
 with sigma of 0.02
 C11-C12 \\sim C6A-C12
 with sigma of 0.02
 O1-C12 \\sim O4A-C12
 with sigma of 0.04
 C10-C11 \\sim C10-C6A
 with sigma of 0.04
 C9-C10 \\sim C9-CA
 with sigma of 0.02
 O1-C10 \\sim O1-CA
 with sigma of 0.02
 C10-O4A \\sim CA-O4A
 with sigma of 0.02
3. Uiso/Uaniso restraints and constraints
Uanis(C10) = Uanis(CA) = Uanis(O1) = Uanis(O4A) = Uanis(C11) = Uanis(C6A)
4. Others
 Sof(H12c)=Sof(H12d)=Sof(O4A)=Sof(C6A)=Sof(H6Aa)=Sof(H6Ab)=1-FVAR(1)
 Sof(H12a)=Sof(H12b)=Sof(O1)=Sof(C11)=Sof(H11a)=Sof(H11b)=FVAR(1)
 Sof(H9bc)=Sof(H9bd)=Sof(CA)=Sof(HAa)=Sof(HAb)=1-FVAR(2)
 Sof(H9aa)=Sof(H9ab)=Sof(C10)=Sof(H10a)=Sof(H10b)=FVAR(2)
5.a Secondary CH2 refined with riding coordinates:
 C9(H9aa,H9ab), C9(H9bc,H9bd), C12(H12a,H12b), C12(H12c,H12d), C10(H10a,H10b),
 C11(H11a,H11b), CA(HAa,HAb), C6A(H6Aa,H6Ab)
5.b Aromatic/amide H refined with riding coordinates:
 N3(H3)
5.c Idealised tetrahedral OH refined as rotating group:
 O2(H2)
;
_olex2_submission_special_instructions 'No special instructions were received'

loop_
_space_group_symop_operation_xyz
'x, y, z'
'-x, -y, z+1/2'
'-x+1/2, y+1/2, z+1/2'
'x+1/2, -y+1/2, z'

loop_
_atom_site_label
_atom_site_type_symbol
_atom_site_fract_x
_atom_site_fract_y
_atom_site_fract_z
_atom_site_U_iso_or_equiv
_atom_site_adp_type
_atom_site_occupancy
_atom_site_site_symmetry_order
_atom_site_calc_flag
_atom_site_refinement_flags_posn
_atom_site_refinement_flags_adp
_atom_site_refinement_flags_occupancy
_atom_site_disorder_assembly
_atom_site_disorder_group
F1 F 0.91956(9) 0.24902(6) 0.3908(3) 0.0295(3) Uani 1 1 d . . . . .
F2 F 1.03595(8) 0.31550(6) 0.0250(3) 0.0290(3) Uani 1 1 d . . . . .
F3 F 0.64522(7) 0.39114(6) 0.0941(3) 0.0264(3) Uani 1 1 d . . . . .
O2 O 0.47290(9) 0.53359(7) -0.7886(3) 0.0233(3) Uani 1 1 d . . . . .
H2 H 0.482111 0.502820 -0.911331 0.035 Uiso 1 1 calc R U . . .
N1 N 0.67153(13) 0.25545(10) 0.5983(4) 0.0315(4) Uani 1 1 d . . . . .
N2 N 1.03258(13) 0.43377(10) -0.4675(4) 0.0305(4) Uani 1 1 d . . . . .
N3 N 0.75338(11) 0.46183(8) -0.2741(4) 0.0227(3) Uani 1 1 d . . . . .
H3 H 0.687631 0.461739 -0.275693 0.027 Uiso 1 1 calc R U . . .
C1 C 0.71756(14) 0.28387(10) 0.4359(4) 0.0226(4) Uani 1 1 d . . . . .
C2 C 0.77935(13) 0.31865(9) 0.2400(4) 0.0185(3) Uani 1 1 d . . . . .
C3 C 0.74179(12) 0.37226(9) 0.0717(4) 0.0181(3) Uani 1 1 d . . . . .
C4 C 0.79934(12) 0.41006(9) -0.1211(4) 0.0181(3) Uani 1 1 d . . . . .
C5 C 0.90110(12) 0.38784(9) -0.1336(4) 0.0181(3) Uani 1 1 d . . . . .
C6 C 0.97171(13) 0.41566(10) -0.3223(4) 0.0217(3) Uani 1 1 d . . . . .
C7 C 0.93924(12) 0.33368(9) 0.0400(4) 0.0200(3) Uani 1 1 d . . . . .
C8 C 0.88061(13) 0.29934(9) 0.2234(4) 0.0205(3) Uani 1 1 d . . . . .
C9 C 0.80377(14) 0.51778(10) -0.4368(4) 0.0259(4) Uani 1 1 d D . . . .
H9AA H 0.802651 0.502512 -0.623837 0.031 Uiso 0.565(7) 1 calc R U P A 1
H9AB H 0.874162 0.523811 -0.380933 0.031 Uiso 0.565(7) 1 calc R U P A 1
H9BC H 0.867326 0.531203 -0.349112 0.031 Uiso 0.435(7) 1 calc R U P A 2
H9BD H 0.821168 0.493683 -0.606036 0.031 Uiso 0.435(7) 1 calc R U P A 2
C12 C 0.52276(13) 0.60294(10) -0.8491(4) 0.0240(4) Uani 1 1 d D . . . .
H12A H 0.489373 0.644758 -0.755836 0.029 Uiso 0.611(2) 1 calc R U P B 1
H12B H 0.518257 0.612776 -1.040214 0.029 Uiso 0.611(2) 1 calc R U P B 1
H12C H 0.554529 0.598547 -1.024126 0.029 Uiso 0.389(2) 1 calc R U P B 2
H12D H 0.472493 0.643615 -0.858867 0.029 Uiso 0.389(2) 1 calc R U P B 2
O1 O 0.64305(15) 0.59272(11) -0.4878(4) 0.0214(3) Uani 0.611(2) 1 d D . P A 1
C10 C 0.7432(3) 0.5948(2) -0.3962(10) 0.0214(3) Uani 0.565(7) 1 d D . P A 1
H10A H 0.742730 0.607242 -0.206620 0.026 Uiso 0.565(7) 1 calc R U P A 1
H10B H 0.779039 0.635538 -0.488813 0.026 Uiso 0.565(7) 1 calc R U P A 1
C11 C 0.6345(2) 0.59927(16) -0.7656(7) 0.0214(3) Uani 0.611(2) 1 d D . P A 1
H11A H 0.666849 0.555593 -0.850585 0.026 Uiso 0.611(2) 1 calc R U P B 1
H11B H 0.669313 0.645256 -0.825191 0.026 Uiso 0.611(2) 1 calc R U P B 1
O4A O 0.6669(2) 0.56358(18) -0.6526(7) 0.0214(3) Uani 0.389(2) 1 d D . P A 2
CA C 0.7524(3) 0.5849(3) -0.4931(13) 0.0214(3) Uani 0.435(7) 1 d D . P A 2
HAA H 0.796106 0.620062 -0.590388 0.026 Uiso 0.435(7) 1 calc R U P A 2
HAB H 0.730152 0.609467 -0.328725 0.026 Uiso 0.435(7) 1 calc R U P A 2
C6A C 0.5960(3) 0.6227(3) -0.6638(10) 0.0214(3) Uani 0.389(2) 1 d D . P A 2
H6AA H 0.564981 0.630153 -0.489118 0.026 Uiso 0.389(2) 1 calc R U P B 2
H6AB H 0.629089 0.670079 -0.716411 0.026 Uiso 0.389(2) 1 calc R U P B 2

loop_
_atom_site_aniso_label
_atom_site_aniso_U_11
_atom_site_aniso_U_22
_atom_site_aniso_U_33
_atom_site_aniso_U_23
_atom_site_aniso_U_13
_atom_site_aniso_U_12
F1 0.0277(6) 0.0285(5) 0.0322(7) 0.0139(5) 0.0014(5) 0.0061(4)
F2 0.0180(5) 0.0347(6) 0.0344(7) 0.0073(5) 0.0052(5) 0.0056(4)
F3 0.0168(5) 0.0324(5) 0.0299(7) 0.0070(5) 0.0031(4) 0.0024(4)
O2 0.0217(6) 0.0199(5) 0.0283(7) -0.0006(5) 0.0036(5) -0.0028(4)
N1 0.0320(8) 0.0314(8) 0.0312(11) 0.0058(7) 0.0077(8) -0.0026(6)
N2 0.0328(8) 0.0296(8) 0.0292(9) 0.0027(7) 0.0096(8) -0.0013(6)
N3 0.0209(6) 0.0242(7) 0.0229(8) 0.0077(6) -0.0021(6) -0.0016(5)
C1 0.0237(8) 0.0206(7) 0.0235(9) 0.0014(6) 0.0013(7) -0.0008(6)
C2 0.0203(7) 0.0175(7) 0.0177(8) 0.0008(6) 0.0017(7) -0.0020(6)
C3 0.0164(7) 0.0200(7) 0.0181(8) -0.0002(7) 0.0006(6) -0.0004(5)
C4 0.0193(7) 0.0180(7) 0.0169(8) -0.0004(6) -0.0010(6) -0.0021(5)
C5 0.0192(7) 0.0190(7) 0.0160(8) -0.0011(6) 0.0009(6) -0.0028(5)
C6 0.0234(8) 0.0221(7) 0.0195(9) -0.0001(7) 0.0024(7) -0.0016(6)
C7 0.0171(7) 0.0217(7) 0.0213(9) -0.0004(7) 0.0009(7) 0.0014(5)
C8 0.0228(8) 0.0183(7) 0.0205(9) 0.0027(7) -0.0005(7) 0.0018(6)
C9 0.0295(9) 0.0239(8) 0.0242(9) 0.0084(7) -0.0095(8) -0.0089(6)
C12 0.0205(7) 0.0204(7) 0.0312(10) 0.0024(7) 0.0022(7) -0.0006(6)
O1 0.0204(6) 0.0222(6) 0.0216(7) 0.0017(5) -0.0024(5) -0.0001(4)
C10 0.0204(6) 0.0222(6) 0.0216(7) 0.0017(5) -0.0024(5) -0.0001(4)
C11 0.0204(6) 0.0222(6) 0.0216(7) 0.0017(5) -0.0024(5) -0.0001(4)
O4A 0.0204(6) 0.0222(6) 0.0216(7) 0.0017(5) -0.0024(5) -0.0001(4)
CA 0.0204(6) 0.0222(6) 0.0216(7) 0.0017(5) -0.0024(5) -0.0001(4)
C6A 0.0204(6) 0.0222(6) 0.0216(7) 0.0017(5) -0.0024(5) -0.0001(4)

loop_
_atom_type_symbol
_atom_type_description
_atom_type_scat_dispersion_real
_atom_type_scat_dispersion_imag
_atom_type_scat_source
C C 0.0033 0.0016 'International Tables Vol C Tables 4.2.6.8 and 6.1.1.4'
H H 0.0000 0.0000 'International Tables Vol C Tables 4.2.6.8 and 6.1.1.4'
F F 0.0171 0.0103 'International Tables Vol C Tables 4.2.6.8 and 6.1.1.4'
N N 0.0061 0.0033 'International Tables Vol C Tables 4.2.6.8 and 6.1.1.4'
O O 0.0106 0.0060 'International Tables Vol C Tables 4.2.6.8 and 6.1.1.4'

loop_
_geom_angle_atom_site_label_1
_geom_angle_atom_site_label_2
_geom_angle_atom_site_label_3
_geom_angle
_geom_angle_site_symmetry_1
_geom_angle_site_symmetry_3
_geom_angle_publ_flag
C12 O2 H2 109.5 . . ?
C4 N3 H3 117.2 . . ?
C4 N3 C9 125.50(15) . . ?
C9 N3 H3 117.2 . . ?
N1 C1 C2 177.3(2) . . ?
C3 C2 C1 121.38(16) . . ?
C3 C2 C8 119.04(16) . . ?
C8 C2 C1 119.56(16) . . ?
F3 C3 C2 118.21(15) . . ?
F3 C3 C4 117.63(14) . . ?
C2 C3 C4 124.15(15) . . ?
N3 C4 C3 118.33(15) . . ?
N3 C4 C5 126.81(16) . . ?
C3 C4 C5 114.85(15) . . ?
C4 C5 C6 124.45(16) . . ?
C7 C5 C4 120.78(16) . . ?
C7 C5 C6 114.75(15) . . ?
N2 C6 C5 175.1(2) . . ?
F2 C7 C5 118.86(16) . . ?
F2 C7 C8 119.17(16) . . ?
C8 C7 C5 121.97(15) . . ?
F1 C8 C2 120.09(16) . . ?
F1 C8 C7 120.70(15) . . ?
C7 C8 C2 119.19(16) . . ?
N3 C9 H9AA 110.5 . . ?
N3 C9 H9AB 110.5 . . ?
N3 C9 H9BC 107.8 . . ?
N3 C9 H9BD 107.8 . . ?
N3 C9 C10 106.0(2) . . ?
H9AA C9 H9AB 108.7 . . ?
H9BC C9 H9BD 107.2 . . ?
C10 C9 H9AA 110.5 . . ?
C10 C9 H9AB 110.5 . . ?
CA C9 N3 118.0(3) . . ?
CA C9 H9BC 107.8 . . ?
CA C9 H9BD 107.8 . . ?
O2 C12 H12A 109.5 . . ?
O2 C12 H12B 109.5 . . ?
O2 C12 H12C 108.9 . . ?
O2 C12 H12D 108.9 . . ?
O2 C12 C11 110.58(17) . . ?
H12A C12 H12B 108.1 . . ?
H12C C12 H12D 107.7 . . ?
C11 C12 H12A 109.5 . . ?
C11 C12 H12B 109.5 . . ?
C6A C12 O2 113.3(2) . . ?
C6A C12 H12C 108.9 . . ?
C6A C12 H12D 108.9 . . ?
C10 O1 C11 113.6(3) . . ?
C9 C10 H10A 108.7 . . ?
C9 C10 H10B 108.7 . . ?
O1 C10 C9 114.3(3) . . ?
O1 C10 H10A 108.7 . . ?
O1 C10 H10B 108.7 . . ?
H10A C10 H10B 107.6 . . ?
C12 C11 H11A 109.5 . . ?
C12 C11 H11B 109.5 . . ?
O1 C11 C12 110.6(2) . . ?
O1 C11 H11A 109.5 . . ?
O1 C11 H11B 109.5 . . ?
H11A C11 H11B 108.1 . . ?
C6A O4A CA 110.8(4) . . ?
C9 CA O4A 106.0(4) . . ?
C9 CA HAA 110.5 . . ?
C9 CA HAB 110.5 . . ?
O4A CA HAA 110.5 . . ?
O4A CA HAB 110.5 . . ?
HAA CA HAB 108.7 . . ?
C12 C6A O4A 107.9(4) . . ?
C12 C6A H6AA 110.1 . . ?
C12 C6A H6AB 110.1 . . ?
O4A C6A H6AA 110.1 . . ?
O4A C6A H6AB 110.1 . . ?
H6AA C6A H6AB 108.4 . . ?

loop_
_geom_bond_atom_site_label_1
_geom_bond_atom_site_label_2
_geom_bond_distance
_geom_bond_site_symmetry_2
_geom_bond_publ_flag
F1 C8 1.342(2) . ?
F2 C7 1.3365(19) . ?
F3 C3 1.3403(18) . ?
O2 H2 0.8400 . ?
O2 C12 1.437(2) . ?
N1 C1 1.148(3) . ?
N2 C6 1.146(3) . ?
N3 H3 0.8800 . ?
N3 C4 1.355(2) . ?
N3 C9 1.461(2) . ?
C1 C2 1.436(2) . ?
C2 C3 1.378(2) . ?
C2 C8 1.401(2) . ?
C3 C4 1.417(2) . ?
C4 C5 1.420(2) . ?
C5 C6 1.435(2) . ?
C5 C7 1.404(2) . ?
C7 C8 1.364(3) . ?
C9 H9AA 0.9900 . ?
C9 H9AB 0.9900 . ?
C9 H9BC 0.9900 . ?
C9 H9BD 0.9900 . ?
C9 C10 1.607(4) . ?
C9 CA 1.408(5) . ?
C12 H12A 0.9900 . ?
C12 H12B 0.9900 . ?
C12 H12C 0.9900 . ?
C12 H12D 0.9900 . ?
C12 C11 1.556(3) . ?
C12 C6A 1.405(5) . ?
O1 C10 1.419(4) . ?
O1 C11 1.424(4) . ?
C10 H10A 0.9900 . ?
C10 H10B 0.9900 . ?
C11 H11A 0.9900 . ?
C11 H11B 0.9900 . ?
O4A CA 1.453(6) . ?
O4A C6A 1.419(5) . ?
CA HAA 0.9900 . ?
CA HAB 0.9900 . ?
C6A H6AA 0.9900 . ?
C6A H6AB 0.9900 . ?

loop_
_geom_torsion_atom_site_label_1
_geom_torsion_atom_site_label_2
_geom_torsion_atom_site_label_3
_geom_torsion_atom_site_label_4
_geom_torsion
_geom_torsion_site_symmetry_1
_geom_torsion_site_symmetry_2
_geom_torsion_site_symmetry_3
_geom_torsion_site_symmetry_4
_geom_torsion_publ_flag
F2 C7 C8 F1 1.4(3) . . . . ?
F2 C7 C8 C2 179.69(16) . . . . ?
F3 C3 C4 N3 -1.2(2) . . . . ?
F3 C3 C4 C5 179.61(15) . . . . ?
O2 C12 C11 O1 -65.0(3) . . . . ?
O2 C12 C6A O4A 58.4(4) . . . . ?
N3 C4 C5 C6 -2.5(3) . . . . ?
N3 C4 C5 C7 179.37(17) . . . . ?
N3 C9 C10 O1 -64.2(4) . . . . ?
N3 C9 CA O4A -65.3(5) . . . . ?
C1 C2 C3 F3 -0.3(3) . . . . ?
C1 C2 C3 C4 178.30(16) . . . . ?
C1 C2 C8 F1 -0.5(3) . . . . ?
C1 C2 C8 C7 -178.77(17) . . . . ?
C2 C3 C4 N3 -179.84(17) . . . . ?
C2 C3 C4 C5 1.0(2) . . . . ?
C3 C2 C8 F1 177.88(16) . . . . ?
C3 C2 C8 C7 -0.4(3) . . . . ?
C3 C4 C5 C6 176.61(16) . . . . ?
C3 C4 C5 C7 -1.5(2) . . . . ?
C4 N3 C9 C10 -137.4(2) . . . . ?
C4 N3 C9 CA -153.6(3) . . . . ?
C4 C5 C7 F2 -178.65(16) . . . . ?
C4 C5 C7 C8 1.2(3) . . . . ?
C5 C7 C8 F1 -178.46(16) . . . . ?
C5 C7 C8 C2 -0.1(3) . . . . ?
C6 C5 C7 F2 3.0(2) . . . . ?
C6 C5 C7 C8 -177.11(17) . . . . ?
C8 C2 C3 F3 -178.64(16) . . . . ?
C8 C2 C3 C4 0.0(3) . . . . ?
C9 N3 C4 C3 164.87(18) . . . . ?
C9 N3 C4 C5 -16.0(3) . . . . ?
C10 O1 C11 C12 -175.5(2) . . . . ?
C11 O1 C10 C9 -77.4(4) . . . . ?
CA O4A C6A C12 171.8(4) . . . . ?
C6A O4A CA C9 164.7(4) . . . . ?
